data_7052793
loop_
_publ_author_name
'Farra, Ramzi'
'Thiel, Kerstin'
'Winter, Alette'
'Klamroth, Tillmann'
'P\"oppl, Andreas'
'Kelling, Alexandra'
'Schilde, Uwe'
'Taubert, Andreas'
'Strauch, Peter'

_publ_section_title
;
 Tetrahalidocuprates(ii)---structure and EPR spectroscopy. Part 1:
 Tetrabromidocuprates(ii)
;
_journal_issue 12
_journal_name_full 'New Journal of Chemistry'
_journal_page_first 2793
_journal_paper_doi 10.1039/c1nj20271e
_journal_volume 35
_journal_year 2011
_chemical_formula_moiety '2(C19 H42 N), Cu Br4'
_chemical_formula_sum 'C38 H84 Br4 Cu N2'
_chemical_formula_weight 952.25
_chemical_melting_point 486
_chemical_name_common Bis(hexadecyltrimethyammonium)tetrabromocuprate(ii)
_chemical_name_systematic
;
Bis(hexadecyltrimethyammonium)tetrabromocuprate(II)
;
_space_group_IT_number 2
_symmetry_cell_setting triclinic
_symmetry_space_group_name_Hall '-P 1'
_symmetry_space_group_name_H-M 'P -1'
_atom_sites_solution_hydrogens geom
_atom_sites_solution_primary direct
_atom_sites_solution_secondary difmap
_audit_creation_method SHELXL-97
_cell_angle_alpha 77.197(14)
_cell_angle_beta 86.123(14)
_cell_angle_gamma 84.763(13)
_cell_formula_units_Z 4
_cell_length_a 9.3459(15)
_cell_length_b 17.513(3)
_cell_length_c 30.135(5)
_cell_measurement_reflns_used 9378
_cell_measurement_temperature 210(2)
_cell_measurement_theta_max 22.49
_cell_measurement_theta_min 1.25
_cell_volume 4783.9(14)
_computing_cell_refinement 'X-AREA (Stoe, 2004)'
_computing_data_collection 'X-AREA (Stoe, 2004)'
_computing_data_reduction 'X-RED (Stoe, 2004)'
_computing_molecular_graphics
;
DIAMOND (Brandenburg, 2005)
;
_computing_structure_refinement 'SHELXL-97 (Sheldrick, 1997)'
_computing_structure_solution 'SHELXS-97 (Sheldrick, 1990)'
_diffrn_ambient_temperature 210(2)
_diffrn_detector 'image plate (34 cm diameter)'
_diffrn_detector_area_resol_mean 6.67
_diffrn_detector_type STOE
_diffrn_measured_fraction_theta_full 0.927
_diffrn_measured_fraction_theta_max 0.927
_diffrn_measurement_details
;
180 frames, exposure time per frame = 8 min
;
_diffrn_measurement_device '2-circle goniometer'
_diffrn_measurement_device_type 'STOE IPDS 2'
_diffrn_measurement_method '\w scan, 1.0 \%'
_diffrn_radiation_monochromator 'plane graphite'
_diffrn_radiation_source 'fine-focus sealed tube'
_diffrn_radiation_type MoK\a
_diffrn_radiation_wavelength 0.71073
_diffrn_reflns_av_R_equivalents 0.1199
_diffrn_reflns_av_sigmaI/netI 0.2003
_diffrn_reflns_limit_h_max 10
_diffrn_reflns_limit_h_min -11
_diffrn_reflns_limit_k_max 20
_diffrn_reflns_limit_k_min -20
_diffrn_reflns_limit_l_max 35
_diffrn_reflns_limit_l_min -34
_diffrn_reflns_number 29666
_diffrn_reflns_theta_full 24.84
_diffrn_reflns_theta_max 24.84
_diffrn_reflns_theta_min 1.20
_exptl_absorpt_coefficient_mu 3.822
_exptl_absorpt_correction_T_max 0.6829
_exptl_absorpt_correction_T_min 0.6806
_exptl_absorpt_correction_type sphere
_exptl_absorpt_process_details 'X-RED (Stoe, 2004)'
_exptl_crystal_colour violet
_exptl_crystal_density_diffrn 1.322
_exptl_crystal_density_method 'not measured'
_exptl_crystal_description plate
_exptl_crystal_F_000 1980
_exptl_crystal_size_max 1.2
_exptl_crystal_size_mid 0.2
_exptl_crystal_size_min 0.05
_refine_diff_density_max 0.790
_refine_diff_density_min -0.929
_refine_diff_density_rms 0.106
_refine_ls_extinction_method none
_refine_ls_goodness_of_fit_ref 0.819
_refine_ls_hydrogen_treatment constr
_refine_ls_matrix_type full
_refine_ls_number_parameters 825
_refine_ls_number_reflns 15318
_refine_ls_number_restraints 82
_refine_ls_restrained_S_all 0.833
_refine_ls_R_factor_all 0.2000
_refine_ls_R_factor_gt 0.0719
_refine_ls_shift/su_max 0.002
_refine_ls_shift/su_mean 0.000
_refine_ls_structure_factor_coef Fsqd
_refine_ls_weighting_details 'calc w=1/[\s^2^(Fo^2^)+(0.0716P)^2^+0.0000P] where P=(Fo^2^+2Fc^2^)/3'
_refine_ls_weighting_scheme calc
_refine_ls_wR_factor_gt 0.1516
_refine_ls_wR_factor_ref 0.1930
_reflns_number_gt 5304
_reflns_number_total 15318
_reflns_threshold_expression >2sigma(I)
_cod_data_source_file c1nj20271e.txt
_cod_data_source_block farra1
_cod_original_sg_symbol_H-M P-1
_cod_database_code 7052793

loop_
_symmetry_equiv_pos_as_xyz
'x, y, z'
'-x, -y, -z'

loop_
_atom_site_label
_atom_site_type_symbol
_atom_site_fract_x
_atom_site_fract_y
_atom_site_fract_z
_atom_site_U_iso_or_equiv
_atom_site_adp_type
_atom_site_occupancy
_atom_site_symmetry_multiplicity
_atom_site_calc_flag
_atom_site_refinement_flags
_atom_site_disorder_assembly
_atom_site_disorder_group
Cu1 Cu 0.71908(16) 0.53777(8) 0.61596(5) 0.0757(5) Uani 1 1 d . . .
Cu2 Cu 0.73928(14) 0.90975(7) 0.40314(5) 0.0612(4) Uani 1 1 d . . .
Br1 Br 0.63739(17) 0.46450(8) 0.56515(5) 0.0982(5) Uani 1 1 d . . .
Br2 Br 0.7888(2) 0.43407(8) 0.67675(5) 0.1110(6) Uani 1 1 d . . .
Br3 Br 0.85556(19) 0.62738(8) 0.56020(6) 0.1095(5) Uani 1 1 d . . .
Br4 Br 0.6031(2) 0.62779(12) 0.65676(6) 0.1504(8) Uani 1 1 d . . .
Br5 Br 0.73642(14) 0.86061(7) 0.33628(4) 0.0805(4) Uani 1 1 d . . .
Br6 Br 0.97476(14) 0.86314(8) 0.43001(5) 0.0919(5) Uani 1 1 d . . .
Br7 Br 0.72596(16) 1.03766(7) 0.41756(6) 0.0992(5) Uani 1 1 d . . .
Br8 Br 0.51767(14) 0.86254(7) 0.43987(4) 0.0769(4) Uani 1 1 d . . .
N1 N 1.2777(11) 0.8016(5) 0.3296(3) 0.071(3) Uani 1 1 d D . .
C1 C 1.3843(13) 0.7842(7) 0.2939(4) 0.075(4) Uani 1 1 d D . .
H1A H 1.3794 0.7300 0.2918 0.090 Uiso 1 1 calc R . .
H1B H 1.4797 0.7892 0.3033 0.090 Uiso 1 1 calc R . .
C2 C 1.3644(17) 0.8365(9) 0.2470(5) 0.121(5) Uani 1 1 d D . .
H2A H 1.2725 0.8284 0.2364 0.145 Uiso 1 1 calc R . .
H2B H 1.3622 0.8910 0.2493 0.145 Uiso 1 1 calc R . .
C3 C 1.4793(17) 0.8213(8) 0.2134(5) 0.110(5) Uani 1 1 d D . .
H3A H 1.4903 0.7652 0.2148 0.132 Uiso 1 1 calc R . .
H3B H 1.5687 0.8359 0.2225 0.132 Uiso 1 1 calc R . .
C4 C 1.4596(17) 0.8617(9) 0.1653(5) 0.116(5) Uani 1 1 d D . .
H4A H 1.3657 0.8514 0.1571 0.139 Uiso 1 1 calc R . .
H4B H 1.4583 0.9178 0.1633 0.139 Uiso 1 1 calc R . .
C5 C 1.5640(17) 0.8416(9) 0.1319(5) 0.118(5) Uani 1 1 d D . .
H5A H 1.5656 0.7852 0.1348 0.141 Uiso 1 1 calc R . .
H5B H 1.6571 0.8520 0.1406 0.141 Uiso 1 1 calc R . .
C6 C 1.5535(17) 0.8778(8) 0.0833(5) 0.109(5) Uani 1 1 d D . .
H6A H 1.4610 0.8668 0.0744 0.130 Uiso 1 1 calc R . .
H6B H 1.5507 0.9342 0.0803 0.130 Uiso 1 1 calc R . .
C7 C 1.6617(19) 0.8575(9) 0.0493(5) 0.122(6) Uani 1 1 d D . .
H7A H 1.7533 0.8704 0.0578 0.146 Uiso 1 1 calc R . .
H7B H 1.6672 0.8008 0.0534 0.146 Uiso 1 1 calc R . .
C8 C 1.6534(18) 0.8893(9) 0.0011(6) 0.119(5) Uani 1 1 d D . .
H8A H 1.5610 0.8771 -0.0073 0.143 Uiso 1 1 calc R . .
H8B H 1.6494 0.9460 -0.0030 0.143 Uiso 1 1 calc R . .
C9 C 1.7577(19) 0.8691(9) -0.0325(6) 0.124(6) Uani 1 1 d D . .
H9A H 1.8497 0.8815 -0.0241 0.149 Uiso 1 1 calc R . .
H9B H 1.7621 0.8124 -0.0280 0.149 Uiso 1 1 calc R . .
C10 C 1.7526(19) 0.8986(10) -0.0800(5) 0.127(6) Uani 1 1 d D . .
H10A H 1.7467 0.9554 -0.0846 0.153 Uiso 1 1 calc R . .
H10B H 1.6615 0.8853 -0.0887 0.153 Uiso 1 1 calc R . .
C11 C 1.8586(19) 0.8786(9) -0.1127(6) 0.122(6) Uani 1 1 d D . .
H11A H 1.8647 0.8218 -0.1082 0.146 Uiso 1 1 calc R . .
H11B H 1.9499 0.8920 -0.1042 0.146 Uiso 1 1 calc R . .
C12 C 1.851(2) 0.9101(11) -0.1625(6) 0.143(7) Uani 1 1 d D . .
H12A H 1.7624 0.8946 -0.1714 0.172 Uiso 1 1 calc R . .
H12B H 1.8409 0.9669 -0.1669 0.172 Uiso 1 1 calc R . .
C13 C 1.960(2) 0.8922(11) -0.1945(7) 0.148(7) Uani 1 1 d D A .
H13A H 1.9661 0.8361 -0.1928 0.178 Uiso 1 1 calc R . .
H13B H 2.0515 0.9045 -0.1853 0.178 Uiso 1 1 calc R . .
C14 C 1.944(2) 0.9314(13) -0.2409(8) 0.183(10) Uani 1 1 d D . .
H14A H 1.8940 0.9876 -0.2372 0.220 Uiso 0.50 1 d PD . .
H14B H 1.8345 0.9272 -0.2493 0.220 Uiso 0.50 1 d PD . .
H14C H 1.8675 0.9066 -0.2589 0.220 Uiso 0.50 1 d PD . .
H14D H 1.9103 0.9872 -0.2332 0.220 Uiso 0.50 1 d PD . .
C151 C 2.063(4) 0.883(2) -0.2678(13) 0.17(2) Uani 0.50 1 d PD A .
H151 H 2.1636 0.8889 -0.2572 0.208 Uiso 0.50 1 d PD . .
H152 H 2.0747 0.8233 -0.2732 0.208 Uiso 0.50 1 d PD . .
C161 C 2.066(7) 0.925(3) -0.3121(15) 0.17(2) Uani 0.50 1 d PD . .
H161 H 2.1477 0.8924 -0.3320 0.206 Uiso 0.50 1 d P . .
H162 H 2.0954 0.9849 -0.3265 0.206 Uiso 0.50 1 d P . .
H163 H 1.9610 0.9259 -0.3250 0.206 Uiso 0.50 1 d P . .
C152 C 2.057(5) 0.947(3) -0.278(2) 0.16(2) Uani 0.50 1 d PD A 1
H153 H 2.1291 0.9883 -0.2712 0.195 Uiso 0.50 1 d P B 1
H154 H 2.0518 0.9775 -0.3167 0.195 Uiso 0.50 1 d P C 1
C162 C 2.090(10) 0.878(3) -0.2942(19) 0.28(5) Uani 0.50 1 d PD A 1
H164 H 2.1387 0.8360 -0.2648 0.335 Uiso 0.50 1 d P D 1
H165 H 2.0297 0.8415 -0.3076 0.335 Uiso 0.50 1 d P E 1
H166 H 2.1801 0.8886 -0.3219 0.335 Uiso 0.50 1 d P F 1
C17 C 1.3102(14) 0.7472(6) 0.3738(4) 0.090(4) Uani 1 1 d D . .
H17A H 1.4074 0.7514 0.3809 0.136 Uiso 1 1 calc R . .
H17B H 1.2988 0.6942 0.3716 0.136 Uiso 1 1 calc R . .
H17C H 1.2454 0.7608 0.3975 0.136 Uiso 1 1 calc R . .
C18 C 1.1296(13) 0.7941(7) 0.3194(4) 0.091(4) Uani 1 1 d D . .
H18A H 1.0653 0.8065 0.3434 0.137 Uiso 1 1 calc R . .
H18B H 1.1197 0.7413 0.3167 0.137 Uiso 1 1 calc R . .
H18C H 1.1067 0.8297 0.2912 0.137 Uiso 1 1 calc R . .
C19 C 1.2908(16) 0.8841(6) 0.3366(5) 0.102(5) Uani 1 1 d D . .
H19A H 1.3880 0.8892 0.3433 0.154 Uiso 1 1 calc R . .
H19B H 1.2269 0.8933 0.3616 0.154 Uiso 1 1 calc R . .
H19C H 1.2657 0.9219 0.3094 0.154 Uiso 1 1 calc R . .
N2 N 1.3077(9) 0.7066(4) 0.5505(3) 0.056(2) Uani 1 1 d D . .
C20 C 1.2426(12) 0.6581(6) 0.5923(4) 0.066(3) Uani 1 1 d D . .
H20A H 1.1831 0.6224 0.5830 0.079 Uiso 1 1 calc R . .
H20B H 1.3201 0.6262 0.6091 0.079 Uiso 1 1 calc R . .
C21 C 1.1546(13) 0.6979(6) 0.6242(4) 0.079(4) Uani 1 1 d D . .
H21A H 1.0759 0.7297 0.6081 0.094 Uiso 1 1 calc R . .
H21B H 1.2131 0.7329 0.6346 0.094 Uiso 1 1 calc R . .
C22 C 1.0953(14) 0.6435(6) 0.6641(4) 0.075(4) Uani 1 1 d D . .
H22A H 1.1747 0.6143 0.6811 0.090 Uiso 1 1 calc R . .
H22B H 1.0434 0.6061 0.6534 0.090 Uiso 1 1 calc R . .
C23 C 0.9970(16) 0.6806(8) 0.6958(4) 0.105(5) Uani 1 1 d D . .
H23A H 0.9152 0.7071 0.6789 0.126 Uiso 1 1 calc R . .
H23B H 1.0473 0.7207 0.7044 0.126 Uiso 1 1 calc R . .
C24 C 0.9399(15) 0.6287(8) 0.7387(4) 0.094(4) Uani 1 1 d D . .
H24A H 0.8796 0.5924 0.7304 0.113 Uiso 1 1 calc R . .
H24B H 1.0205 0.5979 0.7543 0.113 Uiso 1 1 calc R . .
C25 C 0.8556(17) 0.6702(8) 0.7710(5) 0.111(5) Uani 1 1 d D . .
H25A H 0.7689 0.6957 0.7566 0.133 Uiso 1 1 calc R . .
H25B H 0.9116 0.7110 0.7763 0.133 Uiso 1 1 calc R . .
C26 C 0.8132(16) 0.6202(8) 0.8162(4) 0.103(5) Uani 1 1 d D . .
H26A H 0.8989 0.5905 0.8291 0.123 Uiso 1 1 calc R . .
H26B H 0.7492 0.5827 0.8111 0.123 Uiso 1 1 calc R . .
C27 C 0.7409(17) 0.6626(8) 0.8505(5) 0.111(5) Uani 1 1 d D . .
H27A H 0.8026 0.7022 0.8541 0.133 Uiso 1 1 calc R . .
H27B H 0.6526 0.6899 0.8380 0.133 Uiso 1 1 calc R . .
C28 C 0.7043(16) 0.6153(7) 0.8966(4) 0.101(5) Uani 1 1 d D . .
H28A H 0.6387 0.5775 0.8931 0.121 Uiso 1 1 calc R . .
H28B H 0.7918 0.5857 0.9083 0.121 Uiso 1 1 calc R . .
C29 C 0.6399(17) 0.6557(8) 0.9318(5) 0.113(5) Uani 1 1 d D . .
H29A H 0.5528 0.6858 0.9201 0.135 Uiso 1 1 calc R . .
H29B H 0.7059 0.6930 0.9358 0.135 Uiso 1 1 calc R . .
C30 C 0.6030(18) 0.6085(8) 0.9767(5) 0.115(5) Uani 1 1 d D . .
H30A H 0.6896 0.5773 0.9879 0.138 Uiso 1 1 calc R . .
H30B H 0.5351 0.5721 0.9727 0.138 Uiso 1 1 calc R . .
C31 C 0.5406(18) 0.6490(8) 1.0134(5) 0.111(5) Uani 1 1 d D . .
H31A H 0.6089 0.6848 1.0179 0.133 Uiso 1 1 calc R . .
H31B H 0.4544 0.6806 1.0023 0.133 Uiso 1 1 calc R . .
C32 C 0.5028(19) 0.5993(9) 1.0584(5) 0.124(6) Uani 1 1 d D . .
H32A H 0.4366 0.5626 1.0537 0.148 Uiso 1 1 calc R . .
H32B H 0.5896 0.5686 1.0697 0.148 Uiso 1 1 calc R . .
C33 C 0.4383(19) 0.6380(9) 1.0944(5) 0.128(6) Uani 1 1 d D . .
H33A H 0.5030 0.6759 1.0985 0.154 Uiso 1 1 calc R . .
H33B H 0.3497 0.6673 1.0835 0.154 Uiso 1 1 calc R . .
C34 C 0.405(2) 0.5889(10) 1.1390(6) 0.151(7) Uani 1 1 d D . .
H34A H 0.4939 0.5588 1.1493 0.181 Uiso 1 1 calc R . .
H34B H 0.3400 0.5515 1.1346 0.181 Uiso 1 1 calc R . .
C35 C 0.341(2) 0.6253(11) 1.1779(6) 0.169(8) Uani 1 1 d D . .
H35A H 0.4123 0.6526 1.1882 0.254 Uiso 1 1 calc R . .
H35B H 0.3091 0.5847 1.2026 0.254 Uiso 1 1 calc R . .
H35C H 0.2605 0.6615 1.1676 0.254 Uiso 1 1 calc R . .
C36 C 1.1986(15) 0.7570(10) 0.5218(5) 0.144(7) Uani 1 1 d D . .
H36A H 1.1316 0.7249 0.5135 0.216 Uiso 1 1 calc R . .
H36B H 1.2451 0.7863 0.4949 0.216 Uiso 1 1 calc R . .
H36C H 1.1482 0.7927 0.5386 0.216 Uiso 1 1 calc R . .
C37 C 1.3930(19) 0.6599(7) 0.5232(5) 0.143(7) Uani 1 1 d D . .
H37A H 1.3339 0.6240 0.5146 0.215 Uiso 1 1 calc R . .
H37B H 1.4706 0.6309 0.5405 0.215 Uiso 1 1 calc R . .
H37C H 1.4313 0.6936 0.4963 0.215 Uiso 1 1 calc R . .
C38 C 1.401(2) 0.7585(9) 0.5614(5) 0.140(7) Uani 1 1 d D . .
H38A H 1.3482 0.7913 0.5796 0.210 Uiso 1 1 calc R . .
H38B H 1.4384 0.7908 0.5338 0.210 Uiso 1 1 calc R . .
H38C H 1.4786 0.7287 0.5782 0.210 Uiso 1 1 calc R . .
N3 N 0.2327(10) 1.0897(6) 0.4304(4) 0.073(3) Uani 1 1 d D . .
C55 C 0.176(4) 1.0199(16) 0.4632(10) 0.161(12) Uiso 0.60 1 d PD . .
H55A H 0.1436 1.0345 0.4913 0.241 Uiso 0.60 1 calc PR . .
H55B H 0.2507 0.9782 0.4688 0.241 Uiso 0.60 1 calc PR . .
H55C H 0.0967 1.0026 0.4503 0.241 Uiso 0.60 1 calc PR . .
C55A C 0.361(3) 1.058(2) 0.4605(10) 0.153(12) Uiso 0.60 1 d PD . .
H55D H 0.3410 1.0690 0.4902 0.229 Uiso 0.60 1 calc PR . .
H55E H 0.4459 1.0827 0.4468 0.229 Uiso 0.60 1 calc PR . .
H55F H 0.3775 1.0021 0.4633 0.229 Uiso 0.60 1 calc PR . .
C56 C 0.081(3) 1.1083(19) 0.4179(11) 0.167(12) Uiso 0.60 1 d PD . .
H56A H 0.0253 1.1252 0.4424 0.251 Uiso 0.60 1 calc PR . .
H56B H 0.0434 1.0623 0.4123 0.251 Uiso 0.60 1 calc PR . .
H56C H 0.0760 1.1494 0.3909 0.251 Uiso 0.60 1 calc PR . .
C57 C 0.177(4) 1.1630(17) 0.4391(11) 0.169(13) Uiso 0.60 1 d PD . .
H57A H 0.1551 1.1577 0.4712 0.253 Uiso 0.60 1 calc PR . .
H57B H 0.0912 1.1803 0.4228 0.253 Uiso 0.60 1 calc PR . .
H57C H 0.2473 1.2007 0.4292 0.253 Uiso 0.60 1 calc PR . .
C57A C 0.330(5) 1.122(3) 0.4582(14) 0.23(2) Uiso 0.60 1 d PD . .
H57D H 0.2775 1.1320 0.4852 0.346 Uiso 0.60 1 calc PR . .
H57E H 0.3628 1.1707 0.4405 0.346 Uiso 0.60 1 calc PR . .
H57F H 0.4107 1.0853 0.4665 0.346 Uiso 0.60 1 calc PR . .
C39 C 0.278(2) 1.0711(18) 0.3904(6) 0.246(16) Uani 1 1 d D . .
H39A H 0.3300 1.0202 0.3996 0.295 Uiso 1 1 calc R . .
H39B H 0.1897 1.0607 0.3784 0.295 Uiso 1 1 calc R . .
C40 C 0.3526(16) 1.1051(10) 0.3536(6) 0.121(6) Uani 1 1 d D . .
H40A H 0.4347 1.1190 0.3673 0.145 Uiso 1 1 calc R . .
H40B H 0.2945 1.1543 0.3447 0.145 Uiso 1 1 calc R . .
C41 C 0.412(2) 1.0969(15) 0.3128(6) 0.202(12) Uani 1 1 d D . .
H41A H 0.4854 1.0562 0.3253 0.243 Uiso 1 1 calc R . .
H41B H 0.3370 1.0674 0.3059 0.243 Uiso 1 1 calc R . .
C42 C 0.4681(19) 1.1096(12) 0.2737(6) 0.157(8) Uani 1 1 d D . .
H42A H 0.5535 1.1313 0.2808 0.188 Uiso 1 1 calc R . .
H42B H 0.4057 1.1558 0.2616 0.188 Uiso 1 1 calc R . .
C43 C 0.519(2) 1.0948(14) 0.2334(7) 0.185(10) Uani 1 1 d D . .
H43A H 0.5856 1.0501 0.2448 0.222 Uiso 1 1 calc R . .
H43B H 0.4360 1.0712 0.2262 0.222 Uiso 1 1 calc R . .
C44 C 0.576(2) 1.1137(14) 0.1924(6) 0.187(11) Uani 1 1 d D . .
H44A H 0.5141 1.1608 0.1817 0.225 Uiso 1 1 calc R . .
H44B H 0.6629 1.1335 0.1999 0.225 Uiso 1 1 calc R . .
C45 C 0.621(2) 1.1004(14) 0.1533(7) 0.180(10) Uani 1 1 d D . .
H45A H 0.5333 1.0820 0.1452 0.216 Uiso 1 1 calc R . .
H45B H 0.6810 1.0525 0.1638 0.216 Uiso 1 1 calc R . .
C46 C 0.681(2) 1.1216(14) 0.1118(6) 0.172(9) Uani 1 1 d D . .
H46A H 0.6257 1.1714 0.1021 0.207 Uiso 1 1 calc R . .
H46B H 0.7717 1.1362 0.1200 0.207 Uiso 1 1 calc R . .
C47 C 0.721(2) 1.1090(13) 0.0728(7) 0.166(9) Uani 1 1 d D . .
H47A H 0.6299 1.0935 0.0653 0.199 Uiso 1 1 calc R . .
H47B H 0.7766 1.0595 0.0830 0.199 Uiso 1 1 calc R . .
C48 C 0.778(2) 1.1264(14) 0.0317(7) 0.183(10) Uani 1 1 d D . .
H48A H 0.7185 1.1749 0.0215 0.220 Uiso 1 1 calc R . .
H48B H 0.8662 1.1441 0.0394 0.220 Uiso 1 1 calc R . .
C49 C 0.821(2) 1.1158(16) -0.0077(8) 0.201(12) Uani 1 1 d D . .
H49A H 0.7337 1.0967 -0.0154 0.241 Uiso 1 1 calc R . .
H49B H 0.8829 1.0683 0.0021 0.241 Uiso 1 1 calc R . .
C50 C 0.877(2) 1.1361(14) -0.0487(7) 0.175(9) Uani 1 1 d D . .
H50A H 0.9640 1.1539 -0.0401 0.210 Uiso 1 1 calc R . .
H50B H 0.8156 1.1842 -0.0574 0.210 Uiso 1 1 calc R . .
C51 C 0.924(2) 1.1320(15) -0.0904(7) 0.195(11) Uani 1 1 d D . .
H51A H 0.9734 1.0803 -0.0815 0.234 Uiso 1 1 calc R . .
H51B H 0.8320 1.1211 -0.0997 0.234 Uiso 1 1 calc R . .
C52 C 0.982(2) 1.1461(15) -0.1305(7) 0.183(10) Uani 1 1 d D . .
H52A H 1.0778 1.1519 -0.1222 0.219 Uiso 1 1 calc R . .
H52B H 0.9407 1.1998 -0.1397 0.219 Uiso 1 1 calc R . .
C53 C 1.015(3) 1.1348(17) -0.1703(8) 0.230(14) Uani 1 1 d D . .
H53A H 0.9197 1.1349 -0.1809 0.276 Uiso 1 1 calc R . .
H53B H 1.0483 1.0795 -0.1623 0.276 Uiso 1 1 calc R . .
C54 C 1.088(2) 1.1544(16) -0.2111(7) 0.219(12) Uani 1 1 d D . .
H54A H 1.0331 1.1959 -0.2307 0.329 Uiso 1 1 calc R . .
H54B H 1.1022 1.1095 -0.2247 0.329 Uiso 1 1 calc R . .
H54C H 1.1794 1.1718 -0.2069 0.329 Uiso 1 1 calc R . .
N4 N 1.1800(11) 1.3876(5) -0.4192(3) 0.073(3) Uani 1 1 d D . .
C74 C 1.183(2) 1.4666(7) -0.4477(6) 0.159(8) Uani 1 1 d D . .
H74A H 1.2728 1.4874 -0.4446 0.238 Uiso 1 1 calc R . .
H74B H 1.1050 1.4999 -0.4383 0.238 Uiso 1 1 calc R . .
H74C H 1.1743 1.4646 -0.4790 0.238 Uiso 1 1 calc R . .
C75 C 1.3012(15) 1.3404(8) -0.4350(5) 0.109(5) Uani 1 1 d D . .
H75A H 1.3892 1.3625 -0.4319 0.163 Uiso 1 1 calc R . .
H75B H 1.2915 1.3400 -0.4665 0.163 Uiso 1 1 calc R . .
H75C H 1.3027 1.2876 -0.4172 0.163 Uiso 1 1 calc R . .
C76 C 1.0443(16) 1.3545(10) -0.4235(6) 0.139(6) Uani 1 1 d . . .
H76A H 0.9654 1.3862 -0.4131 0.208 Uiso 1 1 calc R . .
H76B H 1.0451 1.3019 -0.4054 0.208 Uiso 1 1 calc R . .
H76C H 1.0336 1.3536 -0.4549 0.208 Uiso 1 1 calc R . .
C58 C 1.182(2) 1.3875(15) -0.3683(9) 0.191(12) Uani 1 1 d D . .
H58A H 1.1017 1.4235 -0.3621 0.229 Uiso 1 1 calc R . .
H58B H 1.1580 1.3355 -0.3522 0.229 Uiso 1 1 calc R . .
C59 C 1.283(3) 1.4028(15) -0.3488(9) 0.203(12) Uani 1 1 d D . .
H59A H 1.2960 1.4577 -0.3620 0.243 Uiso 1 1 calc R . .
H59B H 1.3664 1.3735 -0.3597 0.243 Uiso 1 1 calc R . .
C60 C 1.304(3) 1.3941(15) -0.3001(9) 0.238(14) Uani 1 1 d D . .
H60A H 1.3539 1.3427 -0.2900 0.285 Uiso 1 1 calc R . .
H60B H 1.3706 1.4322 -0.2978 0.285 Uiso 1 1 calc R . .
C61 C 1.193(2) 1.4006(13) -0.2677(9) 0.175(9) Uani 1 1 d D . .
H61A H 1.1304 1.3594 -0.2678 0.210 Uiso 1 1 calc R . .
H61B H 1.1377 1.4501 -0.2788 0.210 Uiso 1 1 calc R . .
C62 C 1.220(3) 1.3974(13) -0.2186(7) 0.176(9) Uani 1 1 d D . .
H62A H 1.2825 1.3503 -0.2083 0.211 Uiso 1 1 calc R . .
H62B H 1.2758 1.4415 -0.2183 0.211 Uiso 1 1 calc R . .
C63 C 1.112(2) 1.3981(12) -0.1858(8) 0.164(8) Uani 1 1 d D . .
H63A H 1.0531 1.3559 -0.1876 0.196 Uiso 1 1 calc R . .
H63B H 1.0525 1.4467 -0.1957 0.196 Uiso 1 1 calc R . .
C64 C 1.131(2) 1.3914(11) -0.1380(7) 0.143(7) Uani 1 1 d D . .
H64A H 1.1965 1.3449 -0.1290 0.171 Uiso 1 1 calc R . .
H64B H 1.1848 1.4356 -0.1364 0.171 Uiso 1 1 calc R . .
C65 C 1.023(2) 1.3873(12) -0.1023(7) 0.166(8) Uani 1 1 d D . .
H65A H 0.9576 1.4331 -0.1123 0.199 Uiso 1 1 calc R . .
H65B H 0.9717 1.3426 -0.1042 0.199 Uiso 1 1 calc R . .
C66 C 1.031(2) 1.3820(11) -0.0554(6) 0.133(6) Uani 1 1 d D . .
H66A H 1.0960 1.3358 -0.0454 0.159 Uiso 1 1 calc R . .
H66B H 1.0841 1.4263 -0.0536 0.159 Uiso 1 1 calc R . .
C67 C 0.926(2) 1.3788(13) -0.0203(7) 0.172(9) Uani 1 1 d D . .
H67A H 0.8600 1.4242 -0.0309 0.207 Uiso 1 1 calc R . .
H67B H 0.8751 1.3337 -0.0217 0.207 Uiso 1 1 calc R . .
C68 C 0.931(2) 1.3754(12) 0.0245(7) 0.148(7) Uani 1 1 d D . .
H68A H 0.9797 1.4212 0.0259 0.178 Uiso 1 1 calc R . .
H68B H 0.9986 1.3308 0.0348 0.178 Uiso 1 1 calc R . .
C69 C 0.827(2) 1.3708(11) 0.0603(8) 0.156(8) Uani 1 1 d D . .
H69A H 0.7587 1.4150 0.0496 0.187 Uiso 1 1 calc R . .
H69B H 0.7791 1.3246 0.0590 0.187 Uiso 1 1 calc R . .
C70 C 0.829(3) 1.3679(13) 0.1063(9) 0.169(8) Uani 1 1 d D . .
H70A H 0.8816 1.4124 0.1076 0.203 Uiso 1 1 calc R . .
H70B H 0.8931 1.3219 0.1172 0.203 Uiso 1 1 calc R . .
C71 C 0.725(2) 1.3664(14) 0.1415(10) 0.170(9) Uani 1 1 d D . .
H71A H 0.6615 1.4128 0.1309 0.204 Uiso 1 1 calc R . .
H71B H 0.6713 1.3223 0.1400 0.204 Uiso 1 1 calc R . .
C72 C 0.729(3) 1.3627(17) 0.1869(9) 0.213(12) Uani 1 1 d D . .
H72A H 0.7788 1.4079 0.1887 0.256 Uiso 1 1 calc R . .
H72B H 0.7944 1.3173 0.1977 0.256 Uiso 1 1 calc R . .
C73 C 0.616(2) 1.3591(13) 0.2227(8) 0.189(9) Uani 1 1 d D . .
H73A H 0.5636 1.4094 0.2196 0.283 Uiso 1 1 calc R . .
H73B H 0.6588 1.3449 0.2518 0.283 Uiso 1 1 calc R . .
H73C H 0.5524 1.3204 0.2203 0.283 Uiso 1 1 calc R . .

loop_
_atom_site_aniso_label
_atom_site_aniso_U_11
_atom_site_aniso_U_22
_atom_site_aniso_U_33
_atom_site_aniso_U_23
_atom_site_aniso_U_13
_atom_site_aniso_U_12
Cu1 0.0702(10) 0.0665(9) 0.0902(11) -0.0165(8) -0.0192(9) 0.0056(8)
Cu2 0.0598(9) 0.0466(7) 0.0780(10) -0.0157(6) -0.0096(8) 0.0009(6)
Br1 0.1174(12) 0.0739(8) 0.1078(11) -0.0114(7) -0.0346(10) -0.0297(8)
Br2 0.1473(15) 0.0848(9) 0.0930(10) -0.0056(8) -0.0265(10) 0.0147(10)
Br3 0.1270(14) 0.0851(10) 0.1178(12) -0.0051(8) -0.0270(11) -0.0414(9)
Br4 0.1528(17) 0.1659(17) 0.1399(15) -0.0755(13) -0.0504(13) 0.0852(15)
Br5 0.0831(10) 0.0820(8) 0.0815(9) -0.0283(7) -0.0107(8) -0.0027(7)
Br6 0.0696(9) 0.0941(9) 0.1177(11) -0.0361(8) -0.0346(8) 0.0180(7)
Br7 0.1039(11) 0.0561(7) 0.1465(13) -0.0388(8) -0.0188(10) -0.0015(7)
Br8 0.0706(9) 0.0698(7) 0.0893(9) -0.0127(6) -0.0001(7) -0.0137(6)
N1 0.072(7) 0.050(5) 0.084(7) -0.003(5) -0.022(6) 0.006(5)
C1 0.065(8) 0.072(8) 0.082(9) -0.010(7) -0.004(7) 0.016(7)
C2 0.115(13) 0.121(12) 0.115(13) -0.003(10) -0.017(11) 0.006(11)
C3 0.122(13) 0.109(11) 0.086(11) -0.007(9) 0.014(10) 0.016(10)
C4 0.114(13) 0.131(13) 0.091(12) -0.014(10) 0.015(11) 0.005(10)
C5 0.117(13) 0.134(13) 0.089(12) -0.008(10) -0.003(10) 0.016(11)
C6 0.116(13) 0.099(11) 0.099(12) 0.006(9) -0.011(10) -0.007(9)
C7 0.152(16) 0.122(12) 0.085(12) -0.023(10) -0.001(11) 0.013(11)
C8 0.132(15) 0.103(11) 0.113(14) -0.006(10) -0.014(12) -0.007(10)
C9 0.140(16) 0.126(13) 0.106(14) -0.033(11) -0.007(12) 0.008(12)
C10 0.144(16) 0.135(14) 0.092(13) -0.008(11) 0.000(12) 0.003(12)
C11 0.136(15) 0.116(12) 0.112(14) -0.036(11) -0.001(12) 0.021(11)
C12 0.157(18) 0.146(15) 0.116(15) -0.007(12) -0.008(14) -0.003(13)
C13 0.156(19) 0.162(17) 0.130(17) -0.048(15) 0.012(16) -0.004(14)
C14 0.19(2) 0.22(2) 0.122(18) -0.023(17) 0.014(17) 0.029(19)
C151 0.32(8) 0.12(4) 0.09(4) -0.03(3) -0.02(4) -0.02(4)
C161 0.26(6) 0.05(2) 0.18(5) 0.02(3) 0.03(4) -0.03(3)
C152 0.15(4) 0.11(4) 0.23(6) -0.05(4) 0.01(4) 0.00(3)
C162 0.64(14) 0.09(3) 0.10(4) 0.03(3) 0.01(6) -0.14(6)
C17 0.105(11) 0.070(8) 0.085(9) 0.018(7) -0.020(8) -0.023(7)
C18 0.069(9) 0.093(9) 0.108(11) -0.008(8) -0.012(8) -0.010(7)
C19 0.126(13) 0.054(7) 0.129(12) -0.018(7) -0.028(10) -0.002(8)
N2 0.059(6) 0.043(5) 0.069(6) -0.015(5) -0.006(5) -0.006(4)
C20 0.072(8) 0.054(6) 0.065(7) -0.005(6) 0.002(7) 0.000(6)
C21 0.093(10) 0.050(7) 0.079(9) 0.011(6) 0.006(8) -0.004(7)
C22 0.101(10) 0.061(7) 0.061(8) -0.006(6) -0.019(7) 0.004(7)
C23 0.133(13) 0.090(10) 0.079(10) -0.004(8) 0.016(10) 0.003(9)
C24 0.100(11) 0.100(10) 0.078(10) -0.010(8) -0.007(9) -0.005(9)
C25 0.129(13) 0.088(10) 0.100(11) 0.004(9) 0.007(10) 0.004(9)
C26 0.122(13) 0.096(10) 0.082(10) -0.004(9) -0.005(9) -0.005(9)
C27 0.130(14) 0.096(10) 0.096(11) -0.008(9) 0.010(10) 0.004(10)
C28 0.128(13) 0.089(10) 0.079(10) -0.006(8) 0.007(9) -0.011(9)
C29 0.135(14) 0.105(11) 0.095(11) -0.027(9) 0.022(10) 0.001(10)
C30 0.146(15) 0.117(12) 0.073(10) -0.002(9) 0.020(10) -0.032(10)
C31 0.150(15) 0.106(11) 0.072(10) -0.013(9) -0.007(10) 0.002(10)
C32 0.150(16) 0.138(13) 0.079(11) -0.022(10) 0.003(11) -0.002(12)
C33 0.162(17) 0.120(13) 0.092(12) -0.011(10) 0.014(11) 0.001(11)
C34 0.21(2) 0.137(14) 0.100(13) -0.020(12) 0.028(14) -0.009(14)
C35 0.21(2) 0.191(19) 0.115(14) -0.052(14) 0.040(15) -0.059(16)
C36 0.089(11) 0.206(18) 0.095(11) 0.060(11) -0.027(9) 0.003(12)
C37 0.196(18) 0.058(8) 0.154(14) -0.012(9) 0.069(14) 0.019(10)
C38 0.199(19) 0.124(12) 0.102(11) 0.004(9) -0.019(12) -0.102(13)
N3 0.056(7) 0.081(7) 0.086(8) -0.033(6) -0.018(6) 0.009(5)
C39 0.16(2) 0.50(5) 0.072(14) -0.07(2) -0.008(14) 0.03(3)
C40 0.080(11) 0.177(16) 0.095(12) -0.019(11) -0.012(10) 0.033(11)
C41 0.129(18) 0.38(4) 0.080(13) -0.041(18) 0.010(13) 0.039(19)
C42 0.094(14) 0.26(2) 0.113(15) -0.058(16) 0.001(12) 0.024(14)
C43 0.126(18) 0.30(3) 0.135(18) -0.09(2) -0.005(15) 0.042(18)
C44 0.118(16) 0.35(3) 0.097(15) -0.072(18) 0.040(13) 0.002(17)
C45 0.097(15) 0.33(3) 0.127(17) -0.10(2) 0.000(13) 0.002(17)
C46 0.118(17) 0.31(3) 0.093(14) -0.054(17) 0.005(13) 0.001(17)
C47 0.140(18) 0.27(3) 0.101(15) -0.074(17) 0.020(14) -0.027(16)
C48 0.107(16) 0.33(3) 0.119(17) -0.08(2) 0.002(14) 0.021(17)
C49 0.112(17) 0.38(4) 0.121(18) -0.09(2) 0.017(15) -0.027(19)
C50 0.121(17) 0.30(3) 0.107(16) -0.064(18) -0.005(14) 0.018(17)
C51 0.119(18) 0.36(3) 0.121(18) -0.09(2) -0.019(16) 0.00(2)
C52 0.139(19) 0.32(3) 0.110(16) -0.10(2) -0.009(15) 0.005(19)
C53 0.18(2) 0.40(4) 0.14(2) -0.12(3) -0.029(19) 0.06(2)
C54 0.16(2) 0.40(4) 0.113(17) -0.10(2) 0.021(16) -0.05(2)
N4 0.079(8) 0.059(6) 0.083(7) -0.023(5) 0.010(6) -0.011(5)
C74 0.189(19) 0.043(8) 0.23(2) 0.021(10) -0.060(16) -0.021(10)
C75 0.105(12) 0.114(11) 0.110(11) -0.044(9) 0.004(10) 0.019(10)
C76 0.078(11) 0.176(16) 0.185(18) -0.079(14) 0.006(12) -0.044(11)
C58 0.096(16) 0.28(3) 0.25(3) -0.17(2) -0.071(18) 0.021(17)
C59 0.22(3) 0.21(3) 0.16(2) -0.017(19) -0.07(2) 0.06(2)
C60 0.38(5) 0.18(2) 0.16(2) -0.037(19) 0.04(3) -0.05(3)
C61 0.15(2) 0.20(2) 0.18(2) -0.085(19) -0.009(18) 0.042(16)
C62 0.22(3) 0.20(2) 0.117(17) -0.063(16) 0.005(18) 0.018(18)
C63 0.18(2) 0.18(2) 0.14(2) -0.071(16) -0.019(18) -0.001(16)
C64 0.17(2) 0.137(15) 0.125(16) -0.029(13) -0.030(15) 0.005(13)
C65 0.20(2) 0.177(19) 0.128(18) -0.048(15) 0.007(18) -0.033(16)
C66 0.138(17) 0.159(16) 0.098(14) -0.013(12) -0.032(13) -0.018(13)
C67 0.22(3) 0.21(2) 0.103(16) -0.065(15) 0.018(17) -0.029(18)
C68 0.147(19) 0.174(18) 0.135(18) -0.048(15) -0.010(16) -0.029(14)
C69 0.19(2) 0.145(16) 0.145(19) -0.065(15) 0.024(18) -0.028(14)
C70 0.18(2) 0.18(2) 0.16(2) -0.060(18) -0.026(19) -0.012(17)
C71 0.15(2) 0.19(2) 0.19(3) -0.07(2) 0.00(2) -0.021(16)
C72 0.23(3) 0.28(3) 0.14(2) -0.06(2) -0.02(2) -0.04(2)
C73 0.18(2) 0.19(2) 0.20(2) -0.060(18) 0.036(19) -0.041(17)

loop_
_atom_type_symbol
_atom_type_description
_atom_type_scat_dispersion_real
_atom_type_scat_dispersion_imag
_atom_type_scat_source
C C 0.0033 0.0016 'International Tables Vol C Tables 4.2.6.8 and 6.1.1.4'
H H 0.0000 0.0000 'International Tables Vol C Tables 4.2.6.8 and 6.1.1.4'
N N 0.0061 0.0033 'International Tables Vol C Tables 4.2.6.8 and 6.1.1.4'
Cu Cu 0.3201 1.2651 'International Tables Vol C Tables 4.2.6.8 and 6.1.1.4'
Br Br -0.2901 2.4595 'International Tables Vol C Tables 4.2.6.8 and 6.1.1.4'

loop_
_geom_angle_atom_site_label_1
_geom_angle_atom_site_label_2
_geom_angle_atom_site_label_3
_geom_angle
Br4 Cu1 Br2 100.17(8)
Br4 Cu1 Br1 133.51(9)
Br2 Cu1 Br1 100.05(7)
Br4 Cu1 Br3 98.88(9)
Br2 Cu1 Br3 132.22(9)
Br1 Cu1 Br3 97.66(8)
Br5 Cu2 Br7 133.72(8)
Br5 Cu2 Br6 102.71(7)
Br7 Cu2 Br6 99.21(7)
Br5 Cu2 Br8 98.70(7)
Br7 Cu2 Br8 101.43(7)
Br6 Cu2 Br8 124.70(7)
C18 N1 C1 113.1(9)
C18 N1 C17 108.7(10)
C1 N1 C17 109.3(9)
C18 N1 C19 109.3(9)
C1 N1 C19 110.0(10)
C17 N1 C19 106.2(9)
N1 C1 C2 114.7(10)
N1 C1 H1A 108.6
C2 C1 H1A 108.6
N1 C1 H1B 108.6
C2 C1 H1B 108.6
H1A C1 H1B 107.6
C3 C2 C1 112.9(12)
C3 C2 H2A 109.0
C1 C2 H2A 109.0
C3 C2 H2B 109.0
C1 C2 H2B 109.0
H2A C2 H2B 107.8
C2 C3 C4 117.0(12)
C2 C3 H3A 108.1
C4 C3 H3A 108.1
C2 C3 H3B 108.1
C4 C3 H3B 108.1
H3A C3 H3B 107.3
C5 C4 C3 117.2(13)
C5 C4 H4A 108.0
C3 C4 H4A 108.0
C5 C4 H4B 108.0
C3 C4 H4B 108.0
H4A C4 H4B 107.2
C4 C5 C6 121.5(13)
C4 C5 H5A 107.0
C6 C5 H5A 107.0
C4 C5 H5B 107.0
C6 C5 H5B 107.0
H5A C5 H5B 106.7
C7 C6 C5 121.2(13)
C7 C6 H6A 107.0
C5 C6 H6A 107.0
C7 C6 H6B 107.0
C5 C6 H6B 107.0
H6A C6 H6B 106.8
C8 C7 C6 123.3(14)
C8 C7 H7A 106.5
C6 C7 H7A 106.5
C8 C7 H7B 106.5
C6 C7 H7B 106.5
H7A C7 H7B 106.5
C9 C8 C7 123.8(15)
C9 C8 H8A 106.4
C7 C8 H8A 106.4
C9 C8 H8B 106.4
C7 C8 H8B 106.4
H8A C8 H8B 106.5
C10 C9 C8 125.4(15)
C10 C9 H9A 106.0
C8 C9 H9A 106.0
C10 C9 H9B 106.0
C8 C9 H9B 106.0
H9A C9 H9B 106.3
C9 C10 C11 124.4(16)
C9 C10 H10A 106.2
C11 C10 H10A 106.2
C9 C10 H10B 106.2
C11 C10 H10B 106.2
H10A C10 H10B 106.4
C10 C11 C12 123.6(15)
C10 C11 H11A 106.4
C12 C11 H11A 106.4
C10 C11 H11B 106.4
C12 C11 H11B 106.4
H11A C11 H11B 106.5
C13 C12 C11 123.0(17)
C13 C12 H12A 106.6
C11 C12 H12A 106.6
C13 C12 H12B 106.6
C11 C12 H12B 106.6
H12A C12 H12B 106.5
C12 C13 C14 116.7(18)
C12 C13 H13A 108.1
C14 C13 H13A 108.1
C12 C13 H13B 108.1
C14 C13 H13B 108.1
H13A C13 H13B 107.3
C13 C14 C152 128(3)
C13 C14 C151 103(2)
C152 C14 C151 41(2)
C13 C14 H14A 101.3
C152 C14 H14A 106.9
C151 C14 H14A 147.7
C13 C14 H14B 108.2
C152 C14 H14B 119.8
C151 C14 H14B 113.6
H14A C14 H14B 78.8
C13 C14 H14C 114.8
C152 C14 H14C 98.6
C151 C14 H14C 83.4
H14A C14 H14C 105.9
H14B C14 H14C 30.3
C13 C14 H14D 94.5
C152 C14 H14D 105.6
C151 C14 H14D 145.5
H14A C14 H14D 10.7
H14B C14 H14D 88.6
H14C C14 H14D 116.4
C161 C151 C14 105(3)
C161 C151 H151 102.8
C14 C151 H151 108.5
C161 C151 H152 100.2
C14 C151 H152 134.3
H151 C151 H152 101.7
C161 C151 H164 108.8
C14 C151 H164 145.7
H151 C151 H164 61.1
H152 C151 H164 40.6
C161 C151 H165 60.3
C14 C151 H165 125.0
H151 C151 H165 126.2
H152 C151 H165 44.3
H164 C151 H165 76.2
C151 C161 H161 107.5
C151 C161 H162 130.1
H161 C161 H162 98.9
C151 C161 H163 107.7
H161 C161 H163 109.8
H162 C161 H163 101.7
C151 C161 H154 117.0
H161 C161 H154 124.8
H162 C161 H154 26.5
H163 C161 H154 86.6
C151 C161 H165 67.1
H161 C161 H165 69.4
H162 C161 H165 162.5
H163 C161 H165 71.7
H154 C161 H165 157.8
C151 C161 H166 92.8
H161 C161 H166 20.5
H162 C161 H166 98.8
H163 C161 H166 129.1
H154 C161 H166 124.9
H165 C161 H166 74.8
C162 C152 C14 108(4)
C162 C152 H151 59.6
C14 C152 H151 97.9
C162 C152 H162 81.9
C14 C152 H162 147.4
H151 C152 H162 113.5
C162 C152 H153 129.0
C14 C152 H153 111.2
H151 C152 H153 84.2
H162 C152 H153 81.5
C162 C152 H154 83.9
C14 C152 H154 131.9
H151 C152 H154 126.7
H162 C152 H154 16.0
H153 C152 H154 92.4
C152 C162 H151 60.7
C152 C162 H152 120.1
H151 C162 H152 83.4
C152 C162 H161 111.0
H151 C162 H161 118.9
H152 C162 H161 128.6
C152 C162 H164 103.2
H151 C162 H164 47.6
H152 C162 H164 39.9
H161 C162 H164 123.7
C152 C162 H165 134.1
H151 C162 H165 148.0
H152 C162 H165 64.7
H161 C162 H165 84.8
H164 C162 H165 102.2
C152 C162 H166 108.8
H151 C162 H166 99.1
H152 C162 H166 123.9
H161 C162 H166 21.0
H164 C162 H166 105.9
H165 C162 H166 100.0
N1 C17 H17A 109.5
N1 C17 H17B 109.5
H17A C17 H17B 109.5
N1 C17 H17C 109.5
H17A C17 H17C 109.5
H17B C17 H17C 109.5
N1 C18 H18A 109.5
N1 C18 H18B 109.5
H18A C18 H18B 109.5
N1 C18 H18C 109.5
H18A C18 H18C 109.5
H18B C18 H18C 109.5
N1 C19 H19A 109.5
N1 C19 H19B 109.5
H19A C19 H19B 109.5
N1 C19 H19C 109.5
H19A C19 H19C 109.5
H19B C19 H19C 109.5
C38 N2 C37 106.4(11)
C38 N2 C36 105.6(11)
C37 N2 C36 108.7(11)
C38 N2 C20 111.0(9)
C37 N2 C20 112.5(8)
C36 N2 C20 112.3(9)
C21 C20 N2 118.7(8)
C21 C20 H20A 107.6
N2 C20 H20A 107.6
C21 C20 H20B 107.6
N2 C20 H20B 107.6
H20A C20 H20B 107.1
C20 C21 C22 113.5(9)
C20 C21 H21A 108.9
C22 C21 H21A 108.9
C20 C21 H21B 108.9
C22 C21 H21B 108.9
H21A C21 H21B 107.7
C21 C22 C23 115.5(10)
C21 C22 H22A 108.4
C23 C22 H22A 108.4
C21 C22 H22B 108.4
C23 C22 H22B 108.4
H22A C22 H22B 107.5
C22 C23 C24 118.1(11)
C22 C23 H23A 107.8
C24 C23 H23A 107.8
C22 C23 H23B 107.8
C24 C23 H23B 107.8
H23A C23 H23B 107.1
C25 C24 C23 115.4(11)
C25 C24 H24A 108.4
C23 C24 H24A 108.4
C25 C24 H24B 108.4
C23 C24 H24B 108.4
H24A C24 H24B 107.5
C24 C25 C26 116.0(11)
C24 C25 H25A 108.3
C26 C25 H25A 108.3
C24 C25 H25B 108.3
C26 C25 H25B 108.3
H25A C25 H25B 107.4
C25 C26 C27 116.2(12)
C25 C26 H26A 108.2
C27 C26 H26A 108.2
C25 C26 H26B 108.2
C27 C26 H26B 108.2
H26A C26 H26B 107.4
C28 C27 C26 117.7(11)
C28 C27 H27A 107.9
C26 C27 H27A 107.9
C28 C27 H27B 107.9
C26 C27 H27B 107.9
H27A C27 H27B 107.2
C29 C28 C27 119.0(12)
C29 C28 H28A 107.6
C27 C28 H28A 107.6
C29 C28 H28B 107.6
C27 C28 H28B 107.6
H28A C28 H28B 107.0
C28 C29 C30 118.4(12)
C28 C29 H29A 107.7
C30 C29 H29A 107.7
C28 C29 H29B 107.7
C30 C29 H29B 107.7
H29A C29 H29B 107.1
C29 C30 C31 119.1(12)
C29 C30 H30A 107.5
C31 C30 H30A 107.5
C29 C30 H30B 107.5
C31 C30 H30B 107.5
H30A C30 H30B 107.0
C32 C31 C30 117.7(12)
C32 C31 H31A 107.9
C30 C31 H31A 107.9
C32 C31 H31B 107.9
C30 C31 H31B 107.9
H31A C31 H31B 107.2
C33 C32 C31 118.4(13)
C33 C32 H32A 107.7
C31 C32 H32A 107.7
C33 C32 H32B 107.7
C31 C32 H32B 107.7
H32A C32 H32B 107.1
C34 C33 C32 118.1(14)
C34 C33 H33A 107.8
C32 C33 H33A 107.8
C34 C33 H33B 107.8
C32 C33 H33B 107.8
H33A C33 H33B 107.1
C33 C34 C35 120.7(15)
C33 C34 H34A 107.2
C35 C34 H34A 107.2
C33 C34 H34B 107.2
C35 C34 H34B 107.2
H34A C34 H34B 106.8
C34 C35 H35A 109.5
C34 C35 H35B 109.5
H35A C35 H35B 109.5
C34 C35 H35C 109.5
H35A C35 H35C 109.5
H35B C35 H35C 109.5
N2 C36 H36A 109.5
N2 C36 H36B 109.5
H36A C36 H36B 109.5
N2 C36 H36C 109.5
H36A C36 H36C 109.5
H36B C36 H36C 109.5
N2 C37 H37A 109.5
N2 C37 H37B 109.5
H37A C37 H37B 109.5
N2 C37 H37C 109.5
H37A C37 H37C 109.5
H37B C37 H37C 109.5
N2 C38 H38A 109.5
N2 C38 H38B 109.5
H38A C38 H38B 109.5
N2 C38 H38C 109.5
H38A C38 H38C 109.5
H38B C38 H38C 109.5
C39 N3 C57 129(2)
C39 N3 C56 94.3(16)
C57 N3 C56 68.3(17)
C39 N3 C57A 122(2)
C57 N3 C57A 67.3(19)
C56 N3 C57A 134(2)
C39 N3 C55 110.9(18)
C57 N3 C55 114.3(18)
C56 N3 C55 84.3(18)
C57A N3 C55 104(2)
C39 N3 C55A 102.5(15)
C57 N3 C55A 109.3(19)
C56 N3 C55A 158.6(19)
C57A N3 C55A 43.5(18)
C55 N3 C55A 77.4(17)
N3 C55 H55A 109.5
N3 C55 H55B 109.5
H55A C55 H55B 109.5
N3 C55 H55C 109.5
H55A C55 H55C 109.5
H55B C55 H55C 109.5
N3 C55A H55D 109.5
N3 C55A H55E 109.5
H55D C55A H55E 109.5
N3 C55A H55F 109.5
H55D C55A H55F 109.5
H55E C55A H55F 109.5
N3 C56 H56A 109.5
N3 C56 H56B 109.5
H56A C56 H56B 109.5
N3 C56 H56C 109.5
H56A C56 H56C 109.5
H56B C56 H56C 109.5
N3 C57 H57A 109.5
N3 C57 H57B 109.5
H57A C57 H57B 109.5
N3 C57 H57C 109.5
H57A C57 H57C 109.5
H57B C57 H57C 109.5
N3 C57A H57D 109.5
N3 C57A H57E 109.5
H57D C57A H57E 109.5
N3 C57A H57F 109.5
H57D C57A H57F 109.5
H57E C57A H57F 109.5
C40 C39 N3 136(3)
C40 C39 H39A 103.3
N3 C39 H39A 103.3
C40 C39 H39B 103.3
N3 C39 H39B 103.3
H39A C39 H39B 105.2
C39 C40 C41 145(2)
C39 C40 H40A 100.5
C41 C40 H40A 100.5
C39 C40 H40B 100.5
C41 C40 H40B 100.5
H40A C40 H40B 104.3
C42 C41 C40 164(3)
C42 C41 H41A 95.0
C40 C41 H41A 95.0
C42 C41 H41B 95.0
C40 C41 H41B 95.0
H41A C41 H41B 103.2
C41 C42 C43 158(3)
C41 C42 H42A 96.7
C43 C42 H42A 96.7
C41 C42 H42B 96.7
C43 C42 H42B 96.7
H42A C42 H42B 103.5
C44 C43 C42 154(3)
C44 C43 H43A 97.9
C42 C43 H43A 97.9
C44 C43 H43B 97.9
C42 C43 H43B 97.9
H43A C43 H43B 103.7
C45 C44 C43 154(3)
C45 C44 H44A 97.9
C43 C44 H44A 97.9
C45 C44 H44B 97.9
C43 C44 H44B 97.9
H44A C44 H44B 103.7
C44 C45 C46 153(3)
C44 C45 H45A 98.4
C46 C45 H45A 98.4
C44 C45 H45B 98.4
C46 C45 H45B 98.4
H45A C45 H45B 103.8
C47 C46 C45 152(3)
C47 C46 H46A 98.5
C45 C46 H46A 98.5
C47 C46 H46B 98.5
C45 C46 H46B 98.5
H46A C46 H46B 103.8
C46 C47 C48 155(2)
C46 C47 H47A 97.6
C48 C47 H47A 97.6
C46 C47 H47B 97.6
C48 C47 H47B 97.6
H47A C47 H47B 103.6
C49 C48 C47 157(3)
C49 C48 H48A 97.0
C47 C48 H48A 97.0
C49 C48 H48B 97.0
C47 C48 H48B 97.0
H48A C48 H48B 103.5
C48 C49 C50 155(3)
C48 C49 H49A 97.6
C50 C49 H49A 97.6
C48 C49 H49B 97.6
C50 C49 H49B 97.6
H49A C49 H49B 103.6
C49 C50 C51 160(3)
C49 C50 H50A 96.1
C51 C50 H50A 96.1
C49 C50 H50B 96.1
C51 C50 H50B 96.1
H50A C50 H50B 103.4
C52 C51 C50 164(3)
C52 C51 H51A 94.8
C50 C51 H51A 94.8
C52 C51 H51B 94.8
C50 C51 H51B 94.8
H51A C51 H51B 103.2
C51 C52 C53 157(3)
C51 C52 H52A 97.2
C53 C52 H52A 97.2
C51 C52 H52B 97.2
C53 C52 H52B 97.2
H52A C52 H52B 103.6
C52 C53 C54 151(3)
C52 C53 H53A 99.0
C54 C53 H53A 99.0
C52 C53 H53B 99.0
C54 C53 H53B 99.0
H53A C53 H53B 103.9
C53 C54 H54A 109.5
C53 C54 H54B 109.5
H54A C54 H54B 109.5
C53 C54 H54C 109.5
H54A C54 H54C 109.5
H54B C54 H54C 109.5
C74 N4 C75 106.7(11)
C74 N4 C76 110.4(13)
C75 N4 C76 110.3(10)
C74 N4 C58 112.1(14)
C75 N4 C58 113.0(12)
C76 N4 C58 104.3(12)
N4 C74 H74A 109.5
N4 C74 H74B 109.5
H74A C74 H74B 109.5
N4 C74 H74C 109.5
H74A C74 H74C 109.5
H74B C74 H74C 109.5
N4 C75 H75A 109.5
N4 C75 H75B 109.5
H75A C75 H75B 109.5
N4 C75 H75C 109.5
H75A C75 H75C 109.5
H75B C75 H75C 109.5
N4 C76 H76A 109.5
N4 C76 H76B 109.5
H76A C76 H76B 109.5
N4 C76 H76C 109.5
H76A C76 H76C 109.5
H76B C76 H76C 109.5
C59 C58 N4 126(2)
C59 C58 H58A 105.8
N4 C58 H58A 105.8
C59 C58 H58B 105.8
N4 C58 H58B 105.8
H58A C58 H58B 106.2
C58 C59 C60 130(3)
C58 C59 H59A 104.7
C60 C59 H59A 104.7
C58 C59 H59B 104.7
C60 C59 H59B 104.7
H59A C59 H59B 105.7
C61 C60 C59 124(3)
C61 C60 H60A 106.3
C59 C60 H60A 106.3
C61 C60 H60B 106.3
C59 C60 H60B 106.3
H60A C60 H60B 106.4
C60 C61 C62 122(2)
C60 C61 H61A 106.8
C62 C61 H61A 106.8
C60 C61 H61B 106.8
C62 C61 H61B 106.8
H61A C61 H61B 106.6
C63 C62 C61 123(2)
C63 C62 H62A 106.7
C61 C62 H62A 106.7
C63 C62 H62B 106.7
C61 C62 H62B 106.7
H62A C62 H62B 106.6
C62 C63 C64 125(2)
C62 C63 H63A 106.1
C64 C63 H63A 106.1
C62 C63 H63B 106.1
C64 C63 H63B 106.1
H63A C63 H63B 106.3
C65 C64 C63 127(2)
C65 C64 H64A 105.5
C63 C64 H64A 105.5
C65 C64 H64B 105.5
C63 C64 H64B 105.5
H64A C64 H64B 106.0
C66 C65 C64 132(2)
C66 C65 H65A 104.3
C64 C65 H65A 104.3
C66 C65 H65B 104.3
C64 C65 H65B 104.3
H65A C65 H65B 105.6
C67 C66 C65 132.2(19)
C67 C66 H66A 104.2
C65 C66 H66A 104.2
C67 C66 H66B 104.2
C65 C66 H66B 104.2
H66A C66 H66B 105.5
C68 C67 C66 133(2)
C68 C67 H67A 103.9
C66 C67 H67A 103.9
C68 C67 H67B 103.9
C66 C67 H67B 103.9
H67A C67 H67B 105.4
C67 C68 C69 134(2)
C67 C68 H68A 103.7
C69 C68 H68A 103.7
C67 C68 H68B 103.7
C69 C68 H68B 103.7
H68A C68 H68B 105.3
C70 C69 C68 135(2)
C70 C69 H69A 103.3
C68 C69 H69A 103.3
C70 C69 H69B 103.3
C68 C69 H69B 103.3
H69A C69 H69B 105.2
C69 C70 C71 135(2)
C69 C70 H70A 103.3
C71 C70 H70A 103.3
C69 C70 H70B 103.3
C71 C70 H70B 103.3
H70A C70 H70B 105.2
C72 C71 C70 135(3)
C72 C71 H71A 103.5
C70 C71 H71A 103.5
C72 C71 H71B 103.5
C70 C71 H71B 103.5
H71A C71 H71B 105.3
C71 C72 C73 132(3)
C71 C72 H72A 104.2
C73 C72 H72A 104.2
C71 C72 H72B 104.2
C73 C72 H72B 104.2
H72A C72 H72B 105.5
C72 C73 H73A 109.5
C72 C73 H73B 109.5
H73A C73 H73B 109.5
C72 C73 H73C 109.5
H73A C73 H73C 109.5
H73B C73 H73C 109.5

loop_
_geom_bond_atom_site_label_1
_geom_bond_atom_site_label_2
_geom_bond_distance
Cu1 Br4 2.353(2)
Cu1 Br2 2.356(2)
Cu1 Br1 2.404(2)
Cu1 Br3 2.412(2)
Cu2 Br5 2.3627(18)
Cu2 Br7 2.3653(17)
Cu2 Br6 2.4053(19)
Cu2 Br8 2.4073(19)
N1 C18 1.462(14)
N1 C1 1.479(13)
N1 C17 1.488(12)
N1 C19 1.523(13)
C1 C2 1.518(15)
C1 H1A 0.9700
C1 H1B 0.9700
C2 C3 1.474(16)
C2 H2A 0.9700
C2 H2B 0.9700
C3 C4 1.481(16)
C3 H3A 0.9700
C3 H3B 0.9700
C4 C5 1.433(15)
C4 H4A 0.9700
C4 H4B 0.9700
C5 C6 1.467(16)
C5 H5A 0.9700
C5 H5B 0.9700
C6 C7 1.466(16)
C6 H6A 0.9700
C6 H6B 0.9700
C7 C8 1.442(17)
C7 H7A 0.9700
C7 H7B 0.9700
C8 C9 1.436(17)
C8 H8A 0.9700
C8 H8B 0.9700
C9 C10 1.411(17)
C9 H9A 0.9700
C9 H9B 0.9700
C10 C11 1.427(17)
C10 H10A 0.9700
C10 H10B 0.9700
C11 C12 1.482(19)
C11 H11A 0.9700
C11 H11B 0.9700
C12 C13 1.417(19)
C12 H12A 0.9700
C12 H12B 0.9700
C13 C14 1.43(2)
C13 H13A 0.9700
C13 H13B 0.9700
C14 C152 1.47(4)
C14 C151 1.62(4)
C14 H14A 1.0744
C14 H14B 1.0790
C14 H14C 1.0952
C14 H14D 1.0683
C151 C161 1.37(4)
C151 H151 1.0383
C151 H152 1.0870
C151 H164 1.0292
C151 H165 1.5928
C161 H161 1.1245
C161 H162 1.0990
C161 H163 1.0794
C161 H154 0.9040
C161 H165 1.5013
C161 H166 1.2377
C152 C162 1.41(4)
C152 H151 1.4215
C152 H162 1.5128
C152 H153 1.0937
C152 H154 1.1855
C162 H151 1.4064
C162 H152 1.0365
C162 H161 1.2109
C162 H164 1.1096
C162 H165 1.0458
C162 H166 1.1422
C17 H17A 0.9600
C17 H17B 0.9600
C17 H17C 0.9600
C18 H18A 0.9600
C18 H18B 0.9600
C18 H18C 0.9600
C19 H19A 0.9600
C19 H19B 0.9600
C19 H19C 0.9600
N2 C38 1.417(15)
N2 C37 1.439(13)
N2 C36 1.477(13)
N2 C20 1.482(12)
C20 C21 1.474(13)
C20 H20A 0.9700
C20 H20B 0.9700
C21 C22 1.468(13)
C21 H21A 0.9700
C21 H21B 0.9700
C22 C23 1.492(14)
C22 H22A 0.9700
C22 H22B 0.9700
C23 C24 1.503(15)
C23 H23A 0.9700
C23 H23B 0.9700
C24 C25 1.483(15)
C24 H24A 0.9700
C24 H24B 0.9700
C25 C26 1.496(15)
C25 H25A 0.9700
C25 H25B 0.9700
C26 C27 1.495(15)
C26 H26A 0.9700
C26 H26B 0.9700
C27 C28 1.487(15)
C27 H27A 0.9700
C27 H27B 0.9700
C28 C29 1.467(15)
C28 H28A 0.9700
C28 H28B 0.9700
C29 C30 1.459(15)
C29 H29A 0.9700
C29 H29B 0.9700
C30 C31 1.500(16)
C30 H30A 0.9700
C30 H30B 0.9700
C31 C32 1.478(16)
C31 H31A 0.9700
C31 H31B 0.9700
C32 C33 1.471(16)
C32 H32A 0.9700
C32 H32B 0.9700
C33 C34 1.456(17)
C33 H33A 0.9700
C33 H33B 0.9700
C34 C35 1.521(17)
C34 H34A 0.9700
C34 H34B 0.9700
C35 H35A 0.9600
C35 H35B 0.9600
C35 H35C 0.9600
C36 H36A 0.9600
C36 H36B 0.9600
C36 H36C 0.9600
C37 H37A 0.9600
C37 H37B 0.9600
C37 H37C 0.9600
C38 H38A 0.9600
C38 H38B 0.9600
C38 H38C 0.9600
N3 C39 1.348(19)
N3 C57 1.41(3)
N3 C56 1.48(3)
N3 C57A 1.50(3)
N3 C55 1.50(3)
N3 C55A 1.54(3)
C55 H55A 0.9600
C55 H55B 0.9600
C55 H55C 0.9600
C55A H55D 0.9600
C55A H55E 0.9600
C55A H55F 0.9600
C56 H56A 0.9600
C56 H56B 0.9600
C56 H56C 0.9600
C57 H57A 0.9600
C57 H57B 0.9600
C57 H57C 0.9600
C57A H57D 0.9600
C57A H57E 0.9600
C57A H57F 0.9600
C39 C40 1.32(2)
C39 H39A 0.9700
C39 H39B 0.9700
C40 C41 1.347(19)
C40 H40A 0.9700
C40 H40B 0.9700
C41 C42 1.235(19)
C41 H41A 0.9700
C41 H41B 0.9700
C42 C43 1.35(2)
C42 H42A 0.9700
C42 H42B 0.9700
C43 C44 1.29(2)
C43 H43A 0.9700
C43 H43B 0.9700
C44 C45 1.286(19)
C44 H44A 0.9700
C44 H44B 0.9700
C45 C46 1.33(2)
C45 H45A 0.9700
C45 H45B 0.9700
C46 C47 1.266(19)
C46 H46A 0.9700
C46 H46B 0.9700
C47 C48 1.30(2)
C47 H47A 0.9700
C47 H47B 0.9700
C48 C49 1.28(2)
C48 H48A 0.9700
C48 H48B 0.9700
C49 C50 1.29(2)
C49 H49A 0.9700
C49 H49B 0.9700
C50 C51 1.32(2)
C50 H50A 0.9700
C50 H50B 0.9700
C51 C52 1.27(2)
C51 H51A 0.9700
C51 H51B 0.9700
C52 C53 1.27(2)
C52 H52A 0.9700
C52 H52B 0.9700
C53 C54 1.35(2)
C53 H53A 0.9700
C53 H53B 0.9700
C54 H54A 0.9600
C54 H54B 0.9600
C54 H54C 0.9600
N4 C74 1.461(14)
N4 C75 1.458(12)
N4 C76 1.467(16)
N4 C58 1.54(2)
C74 H74A 0.9600
C74 H74B 0.9600
C74 H74C 0.9600
C75 H75A 0.9600
C75 H75B 0.9600
C75 H75C 0.9600
C76 H76A 0.9600
C76 H76B 0.9600
C76 H76C 0.9600
C58 C59 1.23(2)
C58 H58A 0.9700
C58 H58B 0.9700
C59 C60 1.46(2)
C59 H59A 0.9700
C59 H59B 0.9700
C60 C61 1.39(2)
C60 H60A 0.9700
C60 H60B 0.9700
C61 C62 1.51(2)
C61 H61A 0.9700
C61 H61B 0.9700
C62 C63 1.37(2)
C62 H62A 0.9700
C62 H62B 0.9700
C63 C64 1.45(2)
C63 H63A 0.9700
C63 H63B 0.9700
C64 C65 1.42(2)
C64 H64A 0.9700
C64 H64B 0.9700
C65 C66 1.40(2)
C65 H65A 0.9700
C65 H65B 0.9700
C66 C67 1.39(2)
C66 H66A 0.9700
C66 H66B 0.9700
C67 C68 1.34(2)
C67 H67A 0.9700
C67 H67B 0.9700
C68 C69 1.39(2)
C68 H68A 0.9700
C68 H68B 0.9700
C69 C70 1.38(2)
C69 H69A 0.9700
C69 H69B 0.9700
C70 C71 1.38(2)
C70 H70A 0.9700
C70 H70B 0.9700
C71 C72 1.36(2)
C71 H71A 0.9700
C71 H71B 0.9700
C72 C73 1.45(2)
C72 H72A 0.9700
C72 H72B 0.9700
C73 H73A 0.9600
C73 H73B 0.9600
C73 H73C 0.9600

loop_
_geom_torsion_atom_site_label_1
_geom_torsion_atom_site_label_2
_geom_torsion_atom_site_label_3
_geom_torsion_atom_site_label_4
_geom_torsion
C18 N1 C1 C2 59.6(14)
C17 N1 C1 C2 -179.3(12)
C19 N1 C1 C2 -63.0(14)
N1 C1 C2 C3 175.5(12)
C1 C2 C3 C4 172.1(14)
C2 C3 C4 C5 -174.3(15)
C3 C4 C5 C6 179.5(16)
C4 C5 C6 C7 179.3(16)
C5 C6 C7 C8 177.7(17)
C6 C7 C8 C9 -179.1(16)
C7 C8 C9 C10 179.6(18)
C8 C9 C10 C11 179.0(17)
C9 C10 C11 C12 179.9(19)
C10 C11 C12 C13 177.4(18)
C11 C12 C13 C14 -175.6(19)
C12 C13 C14 C152 156(3)
C12 C13 C14 C151 -167(2)
C13 C14 C151 C161 -172(3)
C152 C14 C151 C161 -37(5)
C13 C14 C152 C162 80(7)
C151 C14 C152 C162 19(4)
C38 N2 C20 C21 59.7(15)
C37 N2 C20 C21 178.7(12)
C36 N2 C20 C21 -58.3(15)
N2 C20 C21 C22 179.5(10)
C20 C21 C22 C23 -175.9(11)
C21 C22 C23 C24 -176.3(12)
C22 C23 C24 C25 173.7(13)
C23 C24 C25 C26 -173.0(14)
C24 C25 C26 C27 174.2(13)
C25 C26 C27 C28 -176.8(14)
C26 C27 C28 C29 176.9(14)
C27 C28 C29 C30 179.3(15)
C28 C29 C30 C31 178.4(14)
C29 C30 C31 C32 179.3(16)
C30 C31 C32 C33 -178.6(15)
C31 C32 C33 C34 -178.2(17)
C32 C33 C34 C35 179.0(17)
C57 N3 C39 C40 40(4)
C56 N3 C39 C40 106(3)
C57A N3 C39 C40 -45(4)
C55 N3 C39 C40 -169(3)
C55A N3 C39 C40 -88(3)
N3 C39 C40 C41 176(2)
C39 C40 C41 C42 164(6)
C40 C41 C42 C43 -171(5)
C41 C42 C43 C44 178(5)
C42 C43 C44 C45 -176(4)
C43 C44 C45 C46 -179(4)
C44 C45 C46 C47 -176(4)
C45 C46 C47 C48 179(4)
C46 C47 C48 C49 178(5)
C47 C48 C49 C50 178(4)
C48 C49 C50 C51 -179(5)
C49 C50 C51 C52 -173(7)
C50 C51 C52 C53 -175(6)
C51 C52 C53 C54 -174(5)
C74 N4 C58 C59 -69(3)
C75 N4 C58 C59 52(3)
C76 N4 C58 C59 172(3)
N4 C58 C59 C60 -170(2)
C58 C59 C60 C61 -31(5)
C59 C60 C61 C62 -175(2)
C60 C61 C62 C63 -175(2)
C61 C62 C63 C64 177(2)
C62 C63 C64 C65 -176(2)
C63 C64 C65 C66 -179(2)
C64 C65 C66 C67 179(2)
C65 C66 C67 C68 -178(2)
C66 C67 C68 C69 -179(2)
C67 C68 C69 C70 -179(3)
C68 C69 C70 C71 177(3)
C69 C70 C71 C72 179(3)
C70 C71 C72 C73 -178(3)
